data_7008289
loop_
_publ_author_name
'Decken, Andreas'
'Ilyin, Evgeny G.'
'Brooke Jenkins, H. Donald'
'Nikiforov, Grigori B.'
'Passmore, Jack'

_publ_section_title
;
 Hexafluoroantimony(V) salts of the cationic Ti(IV) fluoride non
 metallocene complexes [TiF3(MeCN)3]+ and [TiF2L]2+ (L = 15-Crown-5 and
 18-Crown-6). Preparation, characterization and thermodynamic
 stability.
;
_journal_issue 18
_journal_name_full 'Dalton transactions (Cambridge, England : 2003)'
_journal_page_first 3039
_journal_page_last 3050
_journal_paper_doi 10.1039/b500993f
_journal_year 2005
_chemical_formula_sum 'C10 H20 F14 O5 Sb2 Ti'
_chemical_formula_weight 777.66
_chemical_name_systematic
;
?
;
_space_group_IT_number 2
_symmetry_cell_setting triclinic
_symmetry_space_group_name_Hall '-P 1'
_symmetry_space_group_name_H-M 'P -1'
_atom_sites_solution_hydrogens geom
_atom_sites_solution_primary direct
_atom_sites_solution_secondary difmap
_audit_creation_method SHELXL-97
_cell_angle_alpha 80.1080(10)
_cell_angle_beta 76.8470(10)
_cell_angle_gamma 64.5190(10)
_cell_formula_units_Z 2
_cell_length_a 9.8690(5)
_cell_length_b 10.4615(5)
_cell_length_c 11.9993(6)
_cell_measurement_reflns_used 6066
_cell_measurement_temperature 198(2)
_cell_measurement_theta_max 28.29
_cell_measurement_theta_min 2.32
_cell_volume 1085.16(9)
_computing_cell_refinement 'Bruker SMART'
_computing_data_collection 'Bruker SMART'
_computing_data_reduction 'Bruker SAINT'
_computing_molecular_graphics 'Bruker SHELXTL'
_computing_publication_material 'Bruker SHELXTL'
_computing_structure_refinement 'SHELXL-97 (Sheldrick, 1997)'
_computing_structure_solution 'SHELXS-97 (Sheldrick, 1990)'
_diffrn_ambient_temperature 198(2)
_diffrn_measured_fraction_theta_full 0.944
_diffrn_measured_fraction_theta_max 0.944
_diffrn_measurement_device_type 'CCD area detector'
_diffrn_measurement_method 'phi and omega scans'
_diffrn_radiation_monochromator graphite
_diffrn_radiation_source 'fine-focus sealed tube'
_diffrn_radiation_type MoK\a
_diffrn_radiation_wavelength 0.71073
_diffrn_reflns_av_R_equivalents 0.0175
_diffrn_reflns_av_sigmaI/netI 0.0234
_diffrn_reflns_limit_h_max 12
_diffrn_reflns_limit_h_min -12
_diffrn_reflns_limit_k_max 13
_diffrn_reflns_limit_k_min -13
_diffrn_reflns_limit_l_max 15
_diffrn_reflns_limit_l_min -14
_diffrn_reflns_number 7469
_diffrn_reflns_theta_full 27.50
_diffrn_reflns_theta_max 27.50
_diffrn_reflns_theta_min 2.16
_exptl_absorpt_coefficient_mu 2.969
_exptl_absorpt_correction_type none
_exptl_crystal_colour Colourless
_exptl_crystal_density_diffrn 2.380
_exptl_crystal_density_meas 0
_exptl_crystal_density_method 'not measured'
_exptl_crystal_description Irregular
_exptl_crystal_F_000 740
_exptl_crystal_size_max 0.50
_exptl_crystal_size_mid 0.40
_exptl_crystal_size_min 0.20
_refine_diff_density_max 1.354
_refine_diff_density_min -0.973
_refine_diff_density_rms 0.111
_refine_ls_extinction_method none
_refine_ls_goodness_of_fit_ref 1.071
_refine_ls_hydrogen_treatment mixed
_refine_ls_matrix_type full
_refine_ls_number_parameters 289
_refine_ls_number_reflns 4700
_refine_ls_number_restraints 0
_refine_ls_restrained_S_all 1.071
_refine_ls_R_factor_all 0.0328
_refine_ls_R_factor_gt 0.0308
_refine_ls_shift/su_max 0.000
_refine_ls_shift/su_mean 0.000
_refine_ls_structure_factor_coef Fsqd
_refine_ls_weighting_details 'calc w=1/[\s^2^(Fo^2^)+(0.0420P)^2^+1.9601P] where P=(Fo^2^+2Fc^2^)/3'
_refine_ls_weighting_scheme calc
_refine_ls_wR_factor_gt 0.0810
_refine_ls_wR_factor_ref 0.0823
_reflns_number_gt 4393
_reflns_number_total 4700
_reflns_threshold_expression >2sigma(I)
_cod_data_source_file b500993f.txt
_cod_data_source_block jp_2
_cod_depositor_comments
;
The following automatic conversions were performed:
'_symmetry_cell_setting' value 'Triclinic' changed to 'triclinic'
according to '/home/saulius/struct/CIF-dictionaries/cif_core.dic'
dictionary named 'cif_core.dic' version 2.4.1 from 2010-06-29.

Automatic conversion script
Id: cif_fix_enum 1527 2010-12-29 10:47:43Z saulius 
;
_cod_original_sg_symbol_H-M P-1
_cod_database_code 7008289

loop_
_symmetry_equiv_pos_as_xyz
'x, y, z'
'-x, -y, -z'

loop_
_atom_site_label
_atom_site_type_symbol
_atom_site_fract_x
_atom_site_fract_y
_atom_site_fract_z
_atom_site_U_iso_or_equiv
_atom_site_adp_type
_atom_site_occupancy
_atom_site_symmetry_multiplicity
_atom_site_calc_flag
_atom_site_refinement_flags
_atom_site_disorder_assembly
_atom_site_disorder_group
Ti1 Ti 0.49038(6) 0.51508(6) 0.25607(5) 0.02505(12) Uani 1 1 d . . .
F1 F 0.4050(2) 0.4860(2) 0.40142(16) 0.0355(4) Uani 1 1 d . . .
F2 F 0.5596(2) 0.5544(2) 0.10873(17) 0.0375(4) Uani 1 1 d . . .
O1 O 0.6547(3) 0.5458(3) 0.3135(2) 0.0364(5) Uani 1 1 d . . .
C2 C 0.6362(5) 0.6842(5) 0.3368(4) 0.0475(10) Uani 1 1 d . . .
H2A H 0.7350 0.6930 0.3181 0.057 Uiso 1 1 calc R . .
H2B H 0.5925 0.7012 0.4185 0.057 Uiso 1 1 calc R . .
C3 C 0.5309(6) 0.7841(4) 0.2616(4) 0.0533(11) Uani 1 1 d . . .
H3A H 0.4881 0.8821 0.2850 0.064 Uiso 1 1 calc R . .
H3B H 0.5827 0.7830 0.1806 0.064 Uiso 1 1 calc R . .
O4 O 0.4117(3) 0.7317(3) 0.2772(2) 0.0428(6) Uani 1 1 d . . .
C5 C 0.2814(7) 0.8289(5) 0.2269(5) 0.0761(19) Uani 1 1 d . . .
H5A H 0.3103 0.8452 0.1428 0.091 Uiso 1 1 calc R . .
H5B H 0.2344 0.9212 0.2610 0.091 Uiso 1 1 calc R . .
C6 C 0.1769(6) 0.7572(7) 0.2541(5) 0.084(2) Uani 1 1 d . . .
H6A H 0.1363 0.7536 0.3374 0.101 Uiso 1 1 calc R . .
H6B H 0.0906 0.8068 0.2117 0.101 Uiso 1 1 calc R . .
O7 O 0.2703(3) 0.6142(3) 0.2175(2) 0.0464(7) Uani 1 1 d . . .
C8 C 0.1906(5) 0.5229(7) 0.2290(4) 0.0673(16) Uani 1 1 d . . .
H8A H 0.0952 0.5726 0.1969 0.081 Uiso 1 1 calc R . .
H8B H 0.1660 0.4902 0.3105 0.081 Uiso 1 1 calc R . .
C9 C 0.3003(6) 0.4035(6) 0.1623(4) 0.0606(14) Uani 1 1 d . . .
H9A H 0.2672 0.3244 0.1752 0.073 Uiso 1 1 calc R . .
H9B H 0.3135 0.4337 0.0792 0.073 Uiso 1 1 calc R . .
O10 O 0.4409(3) 0.3618(3) 0.2067(2) 0.0400(6) Uani 1 1 d . . .
C11 C 0.5690(6) 0.2409(5) 0.1573(4) 0.0545(11) Uani 1 1 d . . .
H11A H 0.6188 0.2690 0.0817 0.065 Uiso 1 1 calc R . .
H11B H 0.5373 0.1660 0.1481 0.065 Uiso 1 1 calc R . .
C12 C 0.6705(5) 0.1928(4) 0.2432(4) 0.0499(10) Uani 1 1 d . . .
H12A H 0.6277 0.1496 0.3144 0.060 Uiso 1 1 calc R . .
H12B H 0.7728 0.1225 0.2126 0.060 Uiso 1 1 calc R . .
O13 O 0.6779(3) 0.3231(2) 0.2647(2) 0.0340(5) Uani 1 1 d . . .
C14 C 0.7660(5) 0.3014(5) 0.3537(4) 0.0474(10) Uani 1 1 d . . .
H14A H 0.8625 0.2154 0.3432 0.057 Uiso 1 1 calc R . .
H14B H 0.7072 0.2916 0.4310 0.057 Uiso 1 1 calc R . .
C15 C 0.7956(4) 0.4310(5) 0.3384(4) 0.0457(9) Uani 1 1 d . . .
H15A H 0.8214 0.4448 0.4093 0.055 Uiso 1 1 calc R . .
H15B H 0.8806 0.4251 0.2741 0.055 Uiso 1 1 calc R . .
Sb1 Sb 0.09269(3) 0.19776(2) 0.01778(2) 0.03353(8) Uani 1 1 d . . .
Sb2 Sb 0.20501(3) 0.14233(3) 0.47570(2) 0.03612(8) Uani 1 1 d . . .
F3 F 0.2932(3) 0.1353(4) 0.0424(3) 0.0684(8) Uani 1 1 d . . .
F4 F 0.0376(3) 0.3532(3) 0.0998(3) 0.0598(7) Uani 1 1 d . . .
F5 F -0.1074(3) 0.2636(3) -0.0078(2) 0.0557(7) Uani 1 1 d . . .
F6 F 0.1530(5) 0.0416(4) -0.0632(4) 0.0951(13) Uani 1 1 d . . .
F7 F 0.1350(3) 0.3016(4) -0.1186(2) 0.0661(8) Uani 1 1 d . . .
F8 F 0.0436(3) 0.0970(3) 0.1531(2) 0.0577(7) Uani 1 1 d . . .
F9 F 0.3885(4) 0.1540(5) 0.4341(4) 0.1094(15) Uani 1 1 d . . .
F10 F 0.0132(4) 0.1400(6) 0.5098(5) 0.1213(19) Uani 1 1 d . . .
F11 F 0.1896(7) 0.1707(5) 0.3214(3) 0.1251(19) Uani 1 1 d . . .
F12 F 0.2952(4) -0.0544(3) 0.4647(3) 0.0683(8) Uani 1 1 d . . .
F13 F 0.2162(5) 0.1182(4) 0.6289(2) 0.0859(12) Uani 1 1 d . . .
F14 F 0.1143(5) 0.3373(3) 0.4875(4) 0.0931(12) Uani 1 1 d . . .

loop_
_atom_site_aniso_label
_atom_site_aniso_U_11
_atom_site_aniso_U_22
_atom_site_aniso_U_33
_atom_site_aniso_U_23
_atom_site_aniso_U_13
_atom_site_aniso_U_12
Ti1 0.0234(3) 0.0291(3) 0.0209(3) -0.0009(2) -0.00335(19) -0.0097(2)
F1 0.0350(10) 0.0468(12) 0.0230(9) 0.0013(8) -0.0030(8) -0.0176(9)
F2 0.0416(11) 0.0439(11) 0.0247(9) -0.0009(8) 0.0002(8) -0.0190(9)
O1 0.0366(13) 0.0408(14) 0.0395(13) -0.0066(11) -0.0088(10) -0.0207(11)
C2 0.060(2) 0.053(2) 0.043(2) -0.0165(18) 0.0086(18) -0.041(2)
C3 0.076(3) 0.038(2) 0.047(2) -0.0070(17) 0.010(2) -0.032(2)
O4 0.0480(15) 0.0300(12) 0.0370(14) -0.0026(10) -0.0055(11) -0.0043(11)
C5 0.089(4) 0.041(2) 0.063(3) -0.014(2) -0.042(3) 0.023(3)
C6 0.040(2) 0.114(5) 0.052(3) -0.036(3) -0.021(2) 0.029(3)
O7 0.0275(12) 0.0670(19) 0.0345(14) 0.0049(12) -0.0090(10) -0.0113(12)
C8 0.041(2) 0.123(5) 0.046(2) 0.033(3) -0.022(2) -0.049(3)
C9 0.075(3) 0.105(4) 0.038(2) 0.020(2) -0.027(2) -0.071(3)
O10 0.0472(15) 0.0544(16) 0.0334(13) -0.0011(11) -0.0100(11) -0.0340(13)
C11 0.073(3) 0.052(2) 0.052(2) -0.021(2) 0.007(2) -0.040(2)
C12 0.054(2) 0.0292(18) 0.062(3) -0.0108(17) 0.006(2) -0.0175(17)
O13 0.0325(12) 0.0282(11) 0.0371(13) -0.0052(10) -0.0055(10) -0.0079(9)
C14 0.0377(19) 0.050(2) 0.041(2) 0.0018(17) -0.0154(16) -0.0029(17)
C15 0.0275(17) 0.067(3) 0.043(2) -0.0148(19) -0.0093(15) -0.0147(17)
Sb1 0.03024(13) 0.03512(13) 0.03259(13) -0.00645(9) -0.00646(9) -0.00904(10)
Sb2 0.03678(14) 0.04243(15) 0.03112(13) -0.00462(10) -0.00545(10) -0.01763(11)
F3 0.0333(12) 0.083(2) 0.078(2) -0.0052(16) -0.0143(13) -0.0123(13)
F4 0.0674(17) 0.0536(15) 0.0627(17) -0.0250(13) -0.0029(13) -0.0254(13)
F5 0.0384(12) 0.0806(18) 0.0480(14) 0.0077(12) -0.0194(10) -0.0231(12)
F6 0.095(3) 0.081(2) 0.113(3) -0.065(2) 0.011(2) -0.033(2)
F7 0.0493(14) 0.090(2) 0.0432(14) 0.0120(14) 0.0004(11) -0.0247(14)
F8 0.0522(14) 0.0581(15) 0.0569(15) 0.0223(12) -0.0199(12) -0.0219(12)
F9 0.067(2) 0.109(3) 0.158(4) -0.025(3) 0.030(2) -0.061(2)
F10 0.062(2) 0.169(5) 0.161(5) -0.085(4) 0.017(2) -0.065(3)
F11 0.240(6) 0.106(3) 0.048(2) 0.0068(19) -0.056(3) -0.077(4)
F12 0.093(2) 0.0443(14) 0.0665(18) -0.0091(13) -0.0051(16) -0.0298(15)
F13 0.172(4) 0.072(2) 0.0401(15) 0.0091(13) -0.0417(19) -0.067(2)
F14 0.116(3) 0.0414(16) 0.100(3) -0.0127(16) -0.039(2) 0.0003(17)

loop_
_atom_type_symbol
_atom_type_description
_atom_type_scat_dispersion_real
_atom_type_scat_dispersion_imag
_atom_type_scat_source
C C 0.0033 0.0016 'International Tables Vol C Tables 4.2.6.8 and 6.1.1.4'
H H 0.0000 0.0000 'International Tables Vol C Tables 4.2.6.8 and 6.1.1.4'
O O 0.0106 0.0060 'International Tables Vol C Tables 4.2.6.8 and 6.1.1.4'
F F 0.0171 0.0103 'International Tables Vol C Tables 4.2.6.8 and 6.1.1.4'
Ti Ti 0.2776 0.4457 'International Tables Vol C Tables 4.2.6.8 and 6.1.1.4'
Sb Sb -0.5866 1.5461 'International Tables Vol C Tables 4.2.6.8 and 6.1.1.4'

loop_
_geom_angle_atom_site_label_1
_geom_angle_atom_site_label_2
_geom_angle_atom_site_label_3
_geom_angle
_geom_angle_site_symmetry_1
_geom_angle_site_symmetry_3
_geom_angle_publ_flag
F2 Ti1 F1 175.09(10) . . ?
F2 Ti1 O1 92.99(10) . . ?
F1 Ti1 O1 90.28(10) . . ?
F2 Ti1 O13 91.84(10) . . ?
F1 Ti1 O13 92.68(10) . . ?
O1 Ti1 O13 71.11(10) . . ?
F2 Ti1 O10 89.27(10) . . ?
F1 Ti1 O10 90.29(10) . . ?
O1 Ti1 O10 143.26(11) . . ?
O13 Ti1 O10 72.16(11) . . ?
F2 Ti1 O7 87.90(10) . . ?
F1 Ti1 O7 87.31(10) . . ?
O1 Ti1 O7 144.44(12) . . ?
O13 Ti1 O7 144.43(12) . . ?
O10 Ti1 O7 72.27(12) . . ?
F2 Ti1 O4 87.53(10) . . ?
F1 Ti1 O4 90.05(11) . . ?
O1 Ti1 O4 71.49(11) . . ?
O13 Ti1 O4 142.51(11) . . ?
O10 Ti1 O4 145.24(12) . . ?
O7 Ti1 O4 73.03(12) . . ?
C15 O1 C2 114.1(3) . . ?
C15 O1 Ti1 123.3(2) . . ?
C2 O1 Ti1 122.6(2) . . ?
O1 C2 C3 104.1(3) . . ?
O1 C2 H2A 110.9 . . ?
C3 C2 H2A 110.9 . . ?
O1 C2 H2B 110.9 . . ?
C3 C2 H2B 110.9 . . ?
H2A C2 H2B 109.0 . . ?
O4 C3 C2 103.8(3) . . ?
O4 C3 H3A 111.0 . . ?
C2 C3 H3A 111.0 . . ?
O4 C3 H3B 111.0 . . ?
C2 C3 H3B 111.0 . . ?
H3A C3 H3B 109.0 . . ?
C5 O4 C3 113.1(4) . . ?
C5 O4 Ti1 117.6(3) . . ?
C3 O4 Ti1 115.0(2) . . ?
O4 C5 C6 104.0(4) . . ?
O4 C5 H5A 111.0 . . ?
C6 C5 H5A 111.0 . . ?
O4 C5 H5B 111.0 . . ?
C6 C5 H5B 111.0 . . ?
H5A C5 H5B 109.0 . . ?
O7 C6 C5 104.5(4) . . ?
O7 C6 H6A 110.8 . . ?
C5 C6 H6A 110.8 . . ?
O7 C6 H6B 110.8 . . ?
C5 C6 H6B 110.8 . . ?
H6A C6 H6B 108.9 . . ?
C8 O7 C6 115.6(4) . . ?
C8 O7 Ti1 115.6(3) . . ?
C6 O7 Ti1 116.9(3) . . ?
O7 C8 C9 103.2(3) . . ?
O7 C8 H8A 111.1 . . ?
C9 C8 H8A 111.1 . . ?
O7 C8 H8B 111.1 . . ?
C9 C8 H8B 111.1 . . ?
H8A C8 H8B 109.1 . . ?
O10 C9 C8 103.4(3) . . ?
O10 C9 H9A 111.1 . . ?
C8 C9 H9A 111.1 . . ?
O10 C9 H9B 111.1 . . ?
C8 C9 H9B 111.1 . . ?
H9A C9 H9B 109.1 . . ?
C11 O10 C9 115.0(4) . . ?
C11 O10 Ti1 116.6(2) . . ?
C9 O10 Ti1 119.9(3) . . ?
O10 C11 C12 102.5(3) . . ?
O10 C11 H11A 111.3 . . ?
C12 C11 H11A 111.3 . . ?
O10 C11 H11B 111.3 . . ?
C12 C11 H11B 111.3 . . ?
H11A C11 H11B 109.2 . . ?
O13 C12 C11 103.9(3) . . ?
O13 C12 H12A 111.0 . . ?
C11 C12 H12A 111.0 . . ?
O13 C12 H12B 111.0 . . ?
C11 C12 H12B 111.0 . . ?
H12A C12 H12B 109.0 . . ?
C14 O13 C12 113.2(3) . . ?
C14 O13 Ti1 116.5(2) . . ?
C12 O13 Ti1 119.8(2) . . ?
O13 C14 C15 104.0(3) . . ?
O13 C14 H14A 111.0 . . ?
C15 C14 H14A 111.0 . . ?
O13 C14 H14B 111.0 . . ?
C15 C14 H14B 111.0 . . ?
H14A C14 H14B 109.0 . . ?
O1 C15 C14 104.8(3) . . ?
O1 C15 H15A 110.8 . . ?
C14 C15 H15A 110.8 . . ?
O1 C15 H15B 110.8 . . ?
C14 C15 H15B 110.8 . . ?
H15A C15 H15B 108.9 . . ?
F6 Sb1 F4 178.39(16) . . ?
F6 Sb1 F8 90.43(17) . . ?
F4 Sb1 F8 89.65(14) . . ?
F6 Sb1 F5 91.21(16) . . ?
F4 Sb1 F5 90.40(13) . . ?
F8 Sb1 F5 89.40(11) . . ?
F6 Sb1 F7 89.80(18) . . ?
F4 Sb1 F7 90.17(14) . . ?
F8 Sb1 F7 178.03(11) . . ?
F5 Sb1 F7 88.64(12) . . ?
F6 Sb1 F3 89.51(17) . . ?
F4 Sb1 F3 88.88(14) . . ?
F8 Sb1 F3 91.47(13) . . ?
F5 Sb1 F3 178.87(14) . . ?
F7 Sb1 F3 90.49(14) . . ?
F9 Sb2 F13 92.3(2) . . ?
F9 Sb2 F10 176.0(3) . . ?
F13 Sb2 F10 90.9(2) . . ?
F9 Sb2 F11 88.3(3) . . ?
F13 Sb2 F11 178.6(2) . . ?
F10 Sb2 F11 88.4(3) . . ?
F9 Sb2 F14 88.5(2) . . ?
F13 Sb2 F14 88.17(16) . . ?
F10 Sb2 F14 89.2(2) . . ?
F11 Sb2 F14 90.63(19) . . ?
F9 Sb2 F12 91.87(17) . . ?
F13 Sb2 F12 91.59(15) . . ?
F10 Sb2 F12 90.44(19) . . ?
F11 Sb2 F12 89.60(17) . . ?
F14 Sb2 F12 179.54(18) . . ?

loop_
_geom_bond_atom_site_label_1
_geom_bond_atom_site_label_2
_geom_bond_distance
_geom_bond_site_symmetry_2
_geom_bond_publ_flag
Ti1 F2 1.790(2) . ?
Ti1 F1 1.793(2) . ?
Ti1 O1 2.059(2) . ?
Ti1 O13 2.071(2) . ?
Ti1 O10 2.072(3) . ?
Ti1 O7 2.089(3) . ?
Ti1 O4 2.097(3) . ?
O1 C15 1.447(5) . ?
O1 C2 1.448(5) . ?
C2 C3 1.468(7) . ?
C2 H2A 0.9900 . ?
C2 H2B 0.9900 . ?
C3 O4 1.463(5) . ?
C3 H3A 0.9900 . ?
C3 H3B 0.9900 . ?
O4 C5 1.438(5) . ?
C5 C6 1.470(10) . ?
C5 H5A 0.9900 . ?
C5 H5B 0.9900 . ?
C6 O7 1.461(7) . ?
C6 H6A 0.9900 . ?
C6 H6B 0.9900 . ?
O7 C8 1.450(6) . ?
C8 C9 1.470(8) . ?
C8 H8A 0.9900 . ?
C8 H8B 0.9900 . ?
C9 O10 1.461(5) . ?
C9 H9A 0.9900 . ?
C9 H9B 0.9900 . ?
O10 C11 1.446(5) . ?
C11 C12 1.476(7) . ?
C11 H11A 0.9900 . ?
C11 H11B 0.9900 . ?
C12 O13 1.466(5) . ?
C12 H12A 0.9900 . ?
C12 H12B 0.9900 . ?
O13 C14 1.454(5) . ?
C14 C15 1.480(6) . ?
C14 H14A 0.9900 . ?
C14 H14B 0.9900 . ?
C15 H15A 0.9900 . ?
C15 H15B 0.9900 . ?
Sb1 F6 1.847(3) . ?
Sb1 F4 1.859(2) . ?
Sb1 F8 1.865(2) . ?
Sb1 F5 1.871(2) . ?
Sb1 F7 1.871(3) . ?
Sb1 F3 1.875(3) . ?
Sb2 F9 1.816(3) . ?
Sb2 F13 1.834(3) . ?
Sb2 F10 1.853(3) . ?
Sb2 F11 1.854(3) . ?
Sb2 F14 1.858(3) . ?
Sb2 F12 1.873(3) . ?
